data_7132449
loop_
_publ_author_name
'Eisner, Teresa'
'Kostenko, Arseni'
'J Kiefer, Fiona'
'Inoue, Shigeyoshi'

_publ_section_title
;
 Synthesis and isolation of a cyclic bis-vinyl germylene <i>via</i> a
 diazoolefin adduct of germylene dichloride.
;
_journal_issue 5
_journal_name_full 'Chemical communications (Cambridge, England)'
_journal_page_first 558
_journal_page_last 561
_journal_paper_doi 10.1039/d3cc05090d
_journal_volume 60
_journal_year 2024
_chemical_compound_source 'see text'
_chemical_formula_moiety 'C28 H36 Cl2 Ge N4'
_chemical_formula_sum 'C28 H36 Cl2 Ge N4'
_chemical_formula_weight 572.10
_chemical_properties_physical Air-sensitive,Moisture-sensitive
_space_group_IT_number 14
_space_group_name_Hall '-P 2ybc'
_space_group_name_H-M_alt 'P 1 21/c 1'
_symmetry_cell_setting monoclinic
_symmetry_Int_Tables_number 14
_symmetry_space_group_name_Hall '-P 2ybc'
_symmetry_space_group_name_H-M 'P 1 21/c 1'
_atom_sites_solution_hydrogens geom
_atom_sites_solution_primary dual
_audit_update_record
;
2023-10-16 deposited with the CCDC.	2023-12-05 downloaded from the CCDC.
;
_cell_angle_alpha 90
_cell_angle_beta 94.330(3)
_cell_angle_gamma 90
_cell_formula_units_Z 4
_cell_length_a 9.1689(6)
_cell_length_b 16.1850(9)
_cell_length_c 22.5667(13)
_cell_measurement_reflns_used 9842
_cell_measurement_temperature 100
_cell_measurement_theta_max 37.85
_cell_measurement_theta_min 2.56
_cell_volume 3339.3(3)
_computing_cell_refinement 'SAINT V8.40B (?, 2016)'
_computing_data_reduction 'SAINT V8.40B (?, 2016)'
_computing_molecular_graphics 'Olex2 1.5 (Dolomanov et al., 2009)'
_computing_publication_material 'PLATON (Spek, 2003)'
_computing_structure_refinement 'SHELXL 2016/6 (Sheldrick, 2015)'
_computing_structure_solution 'SHELXT 2014/5 (Sheldrick, 2014)'
_diffrn_ambient_temperature 100
_diffrn_detector_area_resol_mean 16
_diffrn_measured_fraction_theta_full 0.998
_diffrn_measured_fraction_theta_max 0.995
_diffrn_measurement_device_type 'Bruker APEX-II CCD'
_diffrn_measurement_method '\f and \w scans'
_diffrn_radiation_probe x-ray
_diffrn_radiation_type MoK\a
_diffrn_radiation_wavelength 0.71073
_diffrn_reflns_av_R_equivalents 0.1084
_diffrn_reflns_av_unetI/netI 0.0460
_diffrn_reflns_limit_h_max 18
_diffrn_reflns_limit_h_min -18
_diffrn_reflns_limit_k_max 33
_diffrn_reflns_limit_k_min -32
_diffrn_reflns_limit_l_max 45
_diffrn_reflns_limit_l_min -45
_diffrn_reflns_number 700304
_diffrn_reflns_reduction_process
;
;
_diffrn_reflns_theta_full 25.24
_diffrn_reflns_theta_max 46.58
_diffrn_reflns_theta_min 2.23
_exptl_absorpt_coefficient_mu 1.097
_exptl_absorpt_correction_T_max 0.749
_exptl_absorpt_correction_T_min 0.663
_exptl_absorpt_correction_type multi-scan
_exptl_absorpt_process_details 'SADABS 2016/2, Bruker, 2016'
_exptl_crystal_colour yellow
_exptl_crystal_density_diffrn 1.138
_exptl_crystal_density_method 'Not Measured'
_exptl_crystal_description block
_exptl_crystal_F_000 1192
_exptl_crystal_size_max 0.060
_exptl_crystal_size_mid 0.030
_exptl_crystal_size_min 0.020
_refine_diff_density_max 0.862
_refine_diff_density_min -1.168
_refine_diff_density_rms 0.081
_refine_ls_extinction_method none
_refine_ls_goodness_of_fit_ref 1.026
_refine_ls_hydrogen_treatment constr
_refine_ls_matrix_type full
_refine_ls_number_parameters 324
_refine_ls_number_reflns 29697
_refine_ls_number_restraints 0
_refine_ls_restrained_S_all 1.026
_refine_ls_R_factor_all 0.0646
_refine_ls_R_factor_gt 0.0405
_refine_ls_shift/su_max 0.001
_refine_ls_shift/su_mean 0.000
_refine_ls_structure_factor_coef Fsqd
_refine_ls_weighting_details 'W=1/[\S^2^(FO^2^)+(0.0561P)^2^+0.6647P] WHERE P=(FO^2^+2FC^2^)/3'
_refine_ls_weighting_scheme calc
_refine_ls_wR_factor_gt 0.1090
_refine_ls_wR_factor_ref 0.1203
_reflns_number_gt 21195
_reflns_number_total 29697
_reflns_threshold_expression I>2\s(I)
_cod_data_source_file d3cc05090d2.cif
_cod_data_source_block jk_ter1_0ma
_cod_depositor_comments 'Adding full bibliography for 7132449--7132451.cif.'
_cod_original_sg_symbol_H-M 'P 21/c'
_cod_database_code 7132449
_olex2_refinement_description
;
1. Fixed Uiso
 At 1.2 times of:
  All C(H) groups
 At 1.5 times of:
  All C(H,H,H) groups
2.a Ternary CH refined with riding coordinates:
 C26(H26), C23(H23), C11(H11), C14(H14)
2.b Aromatic/amide H refined with riding coordinates:
 C4(H4), C3(H3), C19(H19), C9(H9), C21(H21), C8(H8), C20(H20), C7(H7)
2.c Idealised Me refined as rotating group:
 C25(H25A,H25B,H25C), C27(H27A,H27B,H27C), C24(H24A,H24B,H24C), C28(H28A,H28B,
 H28C), C13(H13A,H13B,H13C), C15(H15A,H15B,H15C), C12(H12A,H12B,H12C), C16(H16A,
 H16B,H16C)
;
_smtbx_masks_special_details
;
A solvent mask was calculated and 158 electrons were 
found in a volume of 740\%A^3^ in 1 void per unit cell. 
This is consistent with the presence of 
1[C4H8O] (THF) per Asymmetric Unit 
which account for 160 electrons 
per unit cell.
;
_smtbx_masks_void_probe_radius 1.2
_smtbx_masks_void_truncation_radius 1.2

loop_
_space_group_symop_id
_space_group_symop_operation_xyz
1 x,y,z
2 -x,1/2+y,1/2-z
3 -x,-y,-z
4 x,1/2-y,1/2+z

loop_
_atom_site_aniso_label
_atom_site_aniso_U_11
_atom_site_aniso_U_22
_atom_site_aniso_U_33
_atom_site_aniso_U_23
_atom_site_aniso_U_13
_atom_site_aniso_U_12
Ge1 0.0140(1) 0.0197(1) 0.0248(1) 0.0054(1) -0.0001(1) 0.0006(1)
Cl1 0.0189(1) 0.0302(1) 0.0360(1) -0.0076(1) 0.0038(1) 0.0035(1)
Cl2 0.0194(1) 0.0272(1) 0.0289(1) -0.0033(1) -0.0042(1) -0.0014(1)
N1 0.0128(2) 0.0193(2) 0.0155(2) 0.0015(2) 0.0014(2) 0.0009(2)
N2 0.0130(2) 0.0187(2) 0.0188(2) 0.0030(2) 0.0027(2) -0.0009(2)
N3 0.0142(2) 0.0222(2) 0.0194(2) 0.0039(2) 0.0016(2) -0.0008(2)
N4 0.0181(2) 0.0328(4) 0.0280(3) 0.0101(3) 0.0037(2) -0.0037(2)
C1 0.0126(2) 0.0188(2) 0.0185(2) 0.0032(2) 0.0021(2) -0.0008(2)
C2 0.0127(2) 0.0162(2) 0.0148(2) 0.0003(2) 0.0014(2) -0.0004(2)
C3 0.0131(2) 0.0260(3) 0.0259(3) 0.0040(3) 0.0033(2) -0.0010(2)
C4 0.0124(2) 0.0256(3) 0.0230(3) 0.0028(2) 0.0011(2) 0.0013(2)
C5 0.0173(2) 0.0173(2) 0.0191(3) 0.0034(2) 0.0038(2) -0.0007(2)
C6 0.0266(3) 0.0206(3) 0.0182(3) 0.0029(2) 0.0044(2) 0.0018(2)
C7 0.0385(5) 0.0293(4) 0.0197(3) 0.0056(3) 0.0051(3) 0.0079(3)
C8 0.0379(5) 0.0272(4) 0.0258(4) 0.0097(3) 0.0081(3) 0.0099(3)
C9 0.0307(4) 0.0191(3) 0.0308(4) 0.0048(3) 0.0091(3) 0.0028(3)
C10 0.0228(3) 0.0179(3) 0.0246(3) 0.0013(2) 0.0045(2) -0.0009(2)
C11 0.0366(4) 0.0227(3) 0.0204(3) -0.0002(2) 0.0039(3) 0.0008(3)
C12 0.0434(7) 0.0447(7) 0.0592(8) -0.0242(6) 0.0018(6) -0.0055(5)
C13 0.0480(7) 0.0284(4) 0.0531(7) -0.0019(4) 0.0223(6) 0.0081(4)
C14 0.0360(4) 0.0218(3) 0.0285(4) -0.0046(3) 0.0001(3) -0.0020(3)
C15 0.0428(6) 0.0451(6) 0.0336(5) -0.0105(4) 0.0123(4) -0.0047(5)
C16 0.0387(6) 0.0588(8) 0.0571(8) -0.0244(7) 0.0036(6) -0.0181(6)
C17 0.0153(2) 0.0187(2) 0.0157(2) 0.0019(2) 0.0007(2) 0.0007(2)
C18 0.0173(2) 0.0191(3) 0.0249(3) 0.0007(2) 0.0006(2) 0.0003(2)
C19 0.0226(3) 0.0224(3) 0.0369(4) 0.0068(3) 0.0030(3) -0.0019(3)
C20 0.0241(3) 0.0327(4) 0.0323(4) 0.0125(3) 0.0056(3) -0.0014(3)
C21 0.0236(3) 0.0346(4) 0.0198(3) 0.0055(3) 0.0047(2) -0.0002(3)
C22 0.0177(2) 0.0247(3) 0.0155(2) 0.0009(2) 0.0012(2) 0.0003(2)
C23 0.0203(3) 0.0226(3) 0.0315(4) -0.0071(3) 0.0031(3) -0.0010(2)
C24 0.0321(5) 0.0278(4) 0.0458(6) -0.0113(4) -0.0077(4) 0.0091(3)
C25 0.0298(4) 0.0249(3) 0.0280(4) -0.0057(3) -0.0013(3) 0.0007(3)
C26 0.0242(3) 0.0279(3) 0.0191(3) -0.0057(2) 0.0022(2) -0.0020(3)
C27 0.0290(4) 0.0317(4) 0.0279(4) -0.0082(3) -0.0035(3) 0.0055(3)
C28 0.0245(4) 0.0469(6) 0.0334(4) -0.0142(4) -0.0059(3) 0.0015(4)

loop_
_atom_site_label
_atom_site_type_symbol
_atom_site_thermal_displace_type
_atom_site_fract_x
_atom_site_fract_y
_atom_site_fract_z
_atom_site_occupancy
_atom_site_U_iso_or_equiv
_atom_site_calc_flag
_atom_site_refinement_flags
_atom_site_disorder_assembly
_atom_site_disorder_group
Ge1 Ge Uani 0.46437(2) 0.70050(2) 0.26371(2) 1.000 0.0196(1) d . . .
Cl1 Cl Uani 0.33234(2) 0.73302(2) 0.34355(2) 1.000 0.0283(1) d . . .
Cl2 Cl Uani 0.31381(2) 0.59205(2) 0.23244(2) 1.000 0.0255(1) d . . .
N1 N Uani 0.84967(6) 0.56640(4) 0.35443(3) 1.000 0.0159(1) d . . .
N2 N Uani 0.84949(6) 0.66230(4) 0.28737(3) 1.000 0.0168(1) d . . .
N3 N Uani 0.53215(7) 0.57270(4) 0.34860(3) 1.000 0.0186(1) d . . .
N4 N Uani 0.44845(8) 0.53592(5) 0.37229(4) 1.000 0.0262(2) d . . .
C1 C Uani 0.60545(7) 0.62302(4) 0.31629(3) 1.000 0.0166(1) d . . .
C2 C Uani 0.76036(7) 0.61667(4) 0.31971(3) 1.000 0.0146(1) d . . .
C3 C Uani 0.99472(8) 0.64104(5) 0.30197(4) 1.000 0.0216(2) d . . .
C4 C Uani 0.99490(8) 0.58160(5) 0.34388(4) 1.000 0.0204(2) d . . .
C5 C Uani 0.79963(8) 0.72315(5) 0.24389(3) 1.000 0.0178(1) d . . .
C6 C Uani 0.76602(10) 0.69659(5) 0.18544(4) 1.000 0.0217(2) d . . .
C7 C Uani 0.71039(12) 0.75565(6) 0.14475(4) 1.000 0.0290(2) d . . .
C8 C Uani 0.69161(12) 0.83692(6) 0.16195(4) 1.000 0.0300(3) d . . .
C9 C Uani 0.73044(11) 0.86195(5) 0.21974(4) 1.000 0.0265(2) d . . .
C10 C Uani 0.78452(9) 0.80519(5) 0.26256(4) 1.000 0.0216(2) d . . .
C11 C Uani 0.79150(12) 0.60833(6) 0.16563(4) 1.000 0.0265(2) d . . .
C12 C Uani 0.65344(17) 0.56852(10) 0.13707(8) 1.000 0.0492(4) d . . .
C13 C Uani 0.91574(16) 0.60588(8) 0.12464(7) 1.000 0.0422(4) d . . .
C14 C Uani 0.82546(12) 0.83237(6) 0.32598(4) 1.000 0.0289(2) d . . .
C15 C Uani 0.69686(15) 0.87413(9) 0.35369(6) 1.000 0.0400(3) d . . .
C16 C Uani 0.95756(16) 0.89025(11) 0.32840(8) 1.000 0.0515(4) d . . .
C17 C Uani 0.79895(7) 0.51291(4) 0.39928(3) 1.000 0.0166(1) d . . .
C18 C Uani 0.77256(8) 0.42989(5) 0.38481(4) 1.000 0.0205(2) d . . .
C19 C Uani 0.71046(10) 0.38177(6) 0.42772(5) 1.000 0.0273(2) d . . .
C20 C Uani 0.68021(10) 0.41545(7) 0.48256(5) 1.000 0.0295(2) d . . .
C21 C Uani 0.71250(10) 0.49727(6) 0.49579(4) 1.000 0.0259(2) d . . .
C22 C Uani 0.77288(8) 0.54828(5) 0.45415(3) 1.000 0.0193(1) d . . .
C23 C Uani 0.80927(9) 0.39559(5) 0.32485(4) 1.000 0.0247(2) d . . .
C24 C Uani 0.85261(13) 0.30458(7) 0.32795(6) 1.000 0.0358(3) d . . .
C25 C Uani 0.68240(11) 0.40953(6) 0.27743(4) 1.000 0.0277(2) d . . .
C26 C Uani 0.80830(10) 0.63796(6) 0.46866(4) 1.000 0.0237(2) d . . .
C27 C Uani 0.67063(12) 0.68851(7) 0.47782(5) 1.000 0.0298(2) d . . .
C28 C Uani 0.91780(11) 0.64398(8) 0.52310(5) 1.000 0.0353(3) d . . .
H3 H Uiso 1.07805 0.66403 0.28554 1.000 0.0260 c RU . .
H4 H Uiso 1.07849 0.55508 0.36268 1.000 0.0240 c RU . .
H7 H Uiso 0.68506 0.73996 0.10473 1.000 0.0350 c RU . .
H8 H Uiso 0.65163 0.87597 0.13379 1.000 0.0360 c RU . .
H9 H Uiso 0.72017 0.91834 0.23034 1.000 0.0320 c RU . .
H11 H Uiso 0.82294 0.57544 0.20188 1.000 0.0320 c RU . .
H12A H Uiso 0.57771 0.56821 0.16548 1.000 0.0740 c RU . .
H12B H Uiso 0.67482 0.51163 0.12562 1.000 0.0740 c RU . .
H12C H Uiso 0.61878 0.60003 0.10169 1.000 0.0740 c RU . .
H13A H Uiso 0.89323 0.64301 0.09088 1.000 0.0630 c RU . .
H13B H Uiso 0.92736 0.54939 0.11009 1.000 0.0630 c RU . .
H13C H Uiso 1.00668 0.62367 0.14655 1.000 0.0630 c RU . .
H14 H Uiso 0.85328 0.78210 0.35000 1.000 0.0350 c RU . .
H15A H Uiso 0.72461 0.88684 0.39548 1.000 0.0600 c RU . .
H15B H Uiso 0.61236 0.83687 0.35110 1.000 0.0600 c RU . .
H15C H Uiso 0.67137 0.92537 0.33221 1.000 0.0600 c RU . .
H16A H Uiso 0.93108 0.94135 0.30691 1.000 0.0770 c RU . .
H16B H Uiso 1.03834 0.86321 0.30993 1.000 0.0770 c RU . .
H16C H Uiso 0.98795 0.90328 0.36991 1.000 0.0770 c RU . .
H19 H Uiso 0.68844 0.32537 0.41954 1.000 0.0330 c RU . .
H20 H Uiso 0.63709 0.38184 0.51101 1.000 0.0350 c RU . .
H21 H Uiso 0.69338 0.51891 0.53356 1.000 0.0310 c RU . .
H23 H Uiso 0.89535 0.42721 0.31223 1.000 0.0300 c RU . .
H24A H Uiso 0.93409 0.29711 0.35816 1.000 0.0540 c RU . .
H24B H Uiso 0.88266 0.28674 0.28920 1.000 0.0540 c RU . .
H24C H Uiso 0.76893 0.27145 0.33849 1.000 0.0540 c RU . .
H25A H Uiso 0.59617 0.37895 0.28836 1.000 0.0420 c RU . .
H25B H Uiso 0.71077 0.38992 0.23886 1.000 0.0420 c RU . .
H25C H Uiso 0.65935 0.46860 0.27484 1.000 0.0420 c RU . .
H26 H Uiso 0.85546 0.66219 0.43410 1.000 0.0280 c RU . .
H27A H Uiso 0.60160 0.68329 0.44269 1.000 0.0450 c RU . .
H27B H Uiso 0.69722 0.74672 0.48381 1.000 0.0450 c RU . .
H27C H Uiso 0.62497 0.66788 0.51281 1.000 0.0450 c RU . .
H28A H Uiso 0.87449 0.62026 0.55766 1.000 0.0530 c RU . .
H28B H Uiso 0.94224 0.70210 0.53093 1.000 0.0530 c RU . .
H28C H Uiso 1.00683 0.61344 0.51557 1.000 0.0530 c RU . .

loop_
_atom_type_symbol
_atom_type_description
_atom_type_scat_dispersion_real
_atom_type_scat_dispersion_imag
_atom_type_scat_source
C C 0.0033 0.0016 ' International Tables Vol C Tables 4.2.6.8 and 6.1.1.4'
H H 0.0000 0.0000 ' International Tables Vol C Tables 4.2.6.8 and 6.1.1.4'
Cl Cl 0.1484 0.1585 ' International Tables Vol C Tables 4.2.6.8 and 6.1.1.4'
Ge Ge 0.1547 1.8001 ' International Tables Vol C Tables 4.2.6.8 and 6.1.1.4'
N N 0.0061 0.0033 ' International Tables Vol C Tables 4.2.6.8 and 6.1.1.4'

loop_
_geom_angle_atom_site_label_1
_geom_angle_atom_site_label_2
_geom_angle_atom_site_label_3
_geom_angle
_geom_angle_site_symmetry_1
_geom_angle_site_symmetry_2
_geom_angle_site_symmetry_3
_geom_angle_publ_flag
Cl1 Ge1 Cl2 94.32(2) . . . yes
Cl1 Ge1 C1 91.84(3) . . . yes
Cl2 Ge1 C1 92.71(2) . . . yes
C2 N1 C4 109.75(6) . . . yes
C2 N1 C17 123.64(6) . . . yes
C4 N1 C17 126.30(6) . . . yes
C2 N2 C3 110.07(6) . . . yes
C2 N2 C5 124.50(6) . . . yes
C3 N2 C5 125.43(6) . . . yes
N4 N3 C1 168.35(8) . . . yes
Ge1 C1 N3 111.39(5) . . . yes
Ge1 C1 C2 130.08(5) . . . yes
N3 C1 C2 118.50(6) . . . yes
N1 C2 N2 105.96(6) . . . yes
N1 C2 C1 129.11(6) . . . yes
N2 C2 C1 124.93(6) . . . yes
N2 C3 C4 107.04(7) . . . yes
N1 C4 C3 107.18(7) . . . yes
N2 C5 C6 117.91(7) . . . yes
N2 C5 C10 118.43(7) . . . yes
C6 C5 C10 123.65(7) . . . no
C5 C6 C7 116.97(8) . . . no
C5 C6 C11 122.55(8) . . . no
C7 C6 C11 120.46(8) . . . no
C6 C7 C8 120.86(8) . . . no
C7 C8 C9 120.82(9) . . . no
C8 C9 C10 120.74(8) . . . no
C5 C10 C9 116.91(8) . . . no
C5 C10 C14 122.32(7) . . . no
C9 C10 C14 120.77(8) . . . no
C6 C11 C12 112.43(10) . . . no
C6 C11 C13 110.01(9) . . . no
C12 C11 C13 111.66(10) . . . no
C10 C14 C15 111.69(9) . . . no
C10 C14 C16 110.51(10) . . . no
C15 C14 C16 110.30(10) . . . no
N1 C17 C18 118.29(6) . . . yes
N1 C17 C22 117.56(6) . . . yes
C18 C17 C22 124.09(7) . . . no
C17 C18 C19 116.48(8) . . . no
C17 C18 C23 120.74(7) . . . no
C19 C18 C23 122.78(8) . . . no
C18 C19 C20 120.95(9) . . . no
C19 C20 C21 120.66(10) . . . no
C20 C21 C22 120.64(9) . . . no
C17 C22 C21 117.13(7) . . . no
C17 C22 C26 122.24(7) . . . no
C21 C22 C26 120.63(7) . . . no
C18 C23 C24 112.66(8) . . . no
C18 C23 C25 111.02(7) . . . no
C24 C23 C25 110.76(8) . . . no
C22 C26 C27 112.02(8) . . . no
C22 C26 C28 110.54(8) . . . no
C27 C26 C28 110.81(8) . . . no
N2 C3 H3 126.00 . . . no
C4 C3 H3 126.00 . . . no
N1 C4 H4 126.00 . . . no
C3 C4 H4 126.00 . . . no
C6 C7 H7 120.00 . . . no
C8 C7 H7 120.00 . . . no
C7 C8 H8 120.00 . . . no
C9 C8 H8 120.00 . . . no
C8 C9 H9 120.00 . . . no
C10 C9 H9 120.00 . . . no
C6 C11 H11 108.00 . . . no
C12 C11 H11 107.00 . . . no
C13 C11 H11 107.00 . . . no
C11 C12 H12A 109.00 . . . no
C11 C12 H12B 109.00 . . . no
C11 C12 H12C 109.00 . . . no
H12A C12 H12B 109.00 . . . no
H12A C12 H12C 109.00 . . . no
H12B C12 H12C 109.00 . . . no
C11 C13 H13A 109.00 . . . no
C11 C13 H13B 109.00 . . . no
C11 C13 H13C 109.00 . . . no
H13A C13 H13B 109.00 . . . no
H13A C13 H13C 109.00 . . . no
H13B C13 H13C 109.00 . . . no
C10 C14 H14 108.00 . . . no
C15 C14 H14 108.00 . . . no
C16 C14 H14 108.00 . . . no
C14 C15 H15A 109.00 . . . no
C14 C15 H15B 109.00 . . . no
C14 C15 H15C 109.00 . . . no
H15A C15 H15B 109.00 . . . no
H15A C15 H15C 109.00 . . . no
H15B C15 H15C 109.00 . . . no
C14 C16 H16A 109.00 . . . no
C14 C16 H16B 109.00 . . . no
C14 C16 H16C 109.00 . . . no
H16A C16 H16B 109.00 . . . no
H16A C16 H16C 109.00 . . . no
H16B C16 H16C 109.00 . . . no
C18 C19 H19 120.00 . . . no
C20 C19 H19 120.00 . . . no
C19 C20 H20 120.00 . . . no
C21 C20 H20 120.00 . . . no
C20 C21 H21 120.00 . . . no
C22 C21 H21 120.00 . . . no
C18 C23 H23 107.00 . . . no
C24 C23 H23 107.00 . . . no
C25 C23 H23 107.00 . . . no
C23 C24 H24A 109.00 . . . no
C23 C24 H24B 109.00 . . . no
C23 C24 H24C 109.00 . . . no
H24A C24 H24B 109.00 . . . no
H24A C24 H24C 109.00 . . . no
H24B C24 H24C 109.00 . . . no
C23 C25 H25A 109.00 . . . no
C23 C25 H25B 109.00 . . . no
C23 C25 H25C 109.00 . . . no
H25A C25 H25B 109.00 . . . no
H25A C25 H25C 109.00 . . . no
H25B C25 H25C 109.00 . . . no
C22 C26 H26 108.00 . . . no
C27 C26 H26 108.00 . . . no
C28 C26 H26 108.00 . . . no
C26 C27 H27A 109.00 . . . no
C26 C27 H27B 109.00 . . . no
C26 C27 H27C 109.00 . . . no
H27A C27 H27B 109.00 . . . no
H27A C27 H27C 109.00 . . . no
H27B C27 H27C 109.00 . . . no
C26 C28 H28A 109.00 . . . no
C26 C28 H28B 109.00 . . . no
C26 C28 H28C 109.00 . . . no
H28A C28 H28B 109.00 . . . no
H28A C28 H28C 109.00 . . . no
H28B C28 H28C 109.00 . . . no

loop_
_geom_bond_atom_site_label_1
_geom_bond_atom_site_label_2
_geom_bond_distance
_geom_bond_site_symmetry_1
_geom_bond_site_symmetry_2
_geom_bond_publ_flag
Ge1 Cl1 2.3061(6) . . yes
Ge1 Cl2 2.3103(5) . . yes
Ge1 C1 2.1029(7) . . yes
N1 C2 1.3600(9) . . yes
N1 C4 1.3922(9) . . yes
N1 C17 1.4357(9) . . yes
N2 C2 1.3550(9) . . yes
N2 C3 1.3906(9) . . yes
N2 C5 1.4401(10) . . yes
N3 N4 1.1363(10) . . yes
N3 C1 1.3117(9) . . yes
C1 C2 1.4203(9) . . no
C3 C4 1.3490(12) . . no
C5 C6 1.3994(11) . . no
C5 C10 1.4031(11) . . no
C6 C7 1.3951(13) . . no
C6 C11 1.5201(13) . . no
C7 C8 1.3858(14) . . no
C8 C9 1.3862(13) . . no
C9 C10 1.3969(12) . . no
C10 C14 1.5171(13) . . no
C11 C12 1.5198(19) . . no
C11 C13 1.5212(18) . . no
C14 C15 1.5328(17) . . no
C14 C16 1.5289(19) . . no
C17 C18 1.3995(10) . . no
C17 C22 1.4010(10) . . no
C18 C19 1.3970(13) . . no
C18 C23 1.5235(12) . . no
C19 C20 1.3991(16) . . no
C20 C21 1.3846(15) . . no
C21 C22 1.3963(12) . . no
C22 C26 1.5177(13) . . no
C23 C24 1.5259(14) . . no
C23 C25 1.5366(13) . . no
C26 C27 1.5313(15) . . no
C26 C28 1.5299(14) . . no
C3 H3 0.9500 . . no
C4 H4 0.9500 . . no
C7 H7 0.9500 . . no
C8 H8 0.9500 . . no
C9 H9 0.9500 . . no
C11 H11 1.0000 . . no
C12 H12A 0.9800 . . no
C12 H12B 0.9800 . . no
C12 H12C 0.9800 . . no
C13 H13A 0.9800 . . no
C13 H13B 0.9800 . . no
C13 H13C 0.9800 . . no
C14 H14 1.0000 . . no
C15 H15A 0.9800 . . no
C15 H15B 0.9800 . . no
C15 H15C 0.9800 . . no
C16 H16A 0.9800 . . no
C16 H16B 0.9800 . . no
C16 H16C 0.9800 . . no
C19 H19 0.9500 . . no
C20 H20 0.9500 . . no
C21 H21 0.9500 . . no
C23 H23 1.0000 . . no
C24 H24A 0.9800 . . no
C24 H24B 0.9800 . . no
C24 H24C 0.9800 . . no
C25 H25A 0.9800 . . no
C25 H25B 0.9800 . . no
C25 H25C 0.9800 . . no
C26 H26 1.0000 . . no
C27 H27A 0.9800 . . no
C27 H27B 0.9800 . . no
C27 H27C 0.9800 . . no
C28 H28A 0.9800 . . no
C28 H28B 0.9800 . . no
C28 H28C 0.9800 . . no

loop_
_geom_hbond_atom_site_label_D
_geom_hbond_atom_site_label_H
_geom_hbond_atom_site_label_A
_geom_hbond_distance_DH
_geom_hbond_distance_HA
_geom_hbond_distance_DA
_geom_hbond_angle_DHA
_geom_hbond_site_symmetry_A
_geom_hbond_publ_flag
C3 H3 Cl1 0.9500 2.8200 3.4987(8) 129.00 1_655 yes
C3 H3 Cl2 0.9500 2.8000 3.5134(9) 132.00 1_655 yes
C11 H11 N2 1.0000 2.3800 2.8936(11) 111.00 . yes
C14 H14 N2 1.0000 2.4000 2.9006(12) 110.00 . yes
C23 H23 N1 1.0000 2.4900 2.8615(11) 101.00 . yes
C26 H26 N1 1.0000 2.3700 2.8772(11) 110.00 . yes

loop_
_geom_torsion_atom_site_label_1
_geom_torsion_atom_site_label_2
_geom_torsion_atom_site_label_3
_geom_torsion_atom_site_label_4
_geom_torsion
_geom_torsion_site_symmetry_1
_geom_torsion_site_symmetry_2
_geom_torsion_site_symmetry_3
_geom_torsion_site_symmetry_4
_geom_torsion_publ_flag
Cl1 Ge1 C1 N3 47.77(5) . . . . no
Cl1 Ge1 C1 C2 -134.41(6) . . . . no
Cl2 Ge1 C1 N3 -46.64(5) . . . . no
Cl2 Ge1 C1 C2 131.18(6) . . . . no
C4 N1 C2 N2 0.55(8) . . . . no
C4 N1 C2 C1 -179.22(7) . . . . no
C17 N1 C2 N2 174.43(6) . . . . no
C17 N1 C2 C1 -5.35(11) . . . . no
C2 N1 C4 C3 -0.60(9) . . . . no
C17 N1 C4 C3 -174.27(7) . . . . no
C2 N1 C17 C18 97.17(8) . . . . no
C2 N1 C17 C22 -80.09(9) . . . . no
C4 N1 C17 C18 -89.99(9) . . . . no
C4 N1 C17 C22 92.75(9) . . . . no
C3 N2 C2 N1 -0.31(8) . . . . no
C3 N2 C2 C1 179.48(7) . . . . no
C5 N2 C2 N1 179.09(7) . . . . no
C5 N2 C2 C1 -1.13(11) . . . . no
C2 N2 C3 C4 -0.05(9) . . . . no
C5 N2 C3 C4 -179.44(7) . . . . no
C2 N2 C5 C6 -88.13(9) . . . . no
C2 N2 C5 C10 90.57(9) . . . . no
C3 N2 C5 C6 91.17(10) . . . . no
C3 N2 C5 C10 -90.12(10) . . . . no
Ge1 C1 C2 N1 179.48(6) . . . . no
Ge1 C1 C2 N2 -0.26(11) . . . . no
N3 C1 C2 N1 -2.83(11) . . . . no
N3 C1 C2 N2 177.44(7) . . . . no
N2 C3 C4 N1 0.39(9) . . . . no
N2 C5 C6 C7 176.61(8) . . . . no
N2 C5 C6 C11 -4.92(12) . . . . no
C10 C5 C6 C7 -2.02(13) . . . . no
C10 C5 C6 C11 176.45(8) . . . . no
N2 C5 C10 C9 -177.54(7) . . . . no
N2 C5 C10 C14 2.91(12) . . . . no
C6 C5 C10 C9 1.08(12) . . . . no
C6 C5 C10 C14 -178.47(8) . . . . no
C5 C6 C7 C8 0.78(15) . . . . no
C11 C6 C7 C8 -177.73(10) . . . . no
C5 C6 C11 C12 124.54(11) . . . . no
C5 C6 C11 C13 -110.35(11) . . . . no
C7 C6 C11 C12 -57.04(13) . . . . no
C7 C6 C11 C13 68.07(13) . . . . no
C6 C7 C8 C9 1.33(16) . . . . no
C7 C8 C9 C10 -2.32(16) . . . . no
C8 C9 C10 C5 1.12(14) . . . . no
C8 C9 C10 C14 -179.32(9) . . . . no
C5 C10 C14 C15 -123.96(10) . . . . no
C5 C10 C14 C16 112.85(11) . . . . no
C9 C10 C14 C15 56.51(12) . . . . no
C9 C10 C14 C16 -66.69(13) . . . . no
N1 C17 C18 C19 -174.20(7) . . . . no
N1 C17 C18 C23 5.21(10) . . . . no
C22 C17 C18 C19 2.86(11) . . . . no
C22 C17 C18 C23 -177.72(7) . . . . no
N1 C17 C22 C21 174.99(7) . . . . no
N1 C17 C22 C26 -5.16(10) . . . . no
C18 C17 C22 C21 -2.09(11) . . . . no
C18 C17 C22 C26 177.75(7) . . . . no
C17 C18 C19 C20 -1.45(13) . . . . no
C23 C18 C19 C20 179.15(8) . . . . no
C17 C18 C23 C24 148.93(8) . . . . no
C17 C18 C23 C25 -86.19(9) . . . . no
C19 C18 C23 C24 -31.69(11) . . . . no
C19 C18 C23 C25 93.19(10) . . . . no
C18 C19 C20 C21 -0.61(14) . . . . no
C19 C20 C21 C22 1.44(14) . . . . no
C20 C21 C22 C17 -0.14(12) . . . . no
C20 C21 C22 C26 -179.98(9) . . . . no
C17 C22 C26 C27 115.29(9) . . . . no
C17 C22 C26 C28 -120.60(8) . . . . no
C21 C22 C26 C27 -64.87(10) . . . . no
C21 C22 C26 C28 59.24(10) . . . . no

loop_
_smtbx_masks_void_nr
_smtbx_masks_void_average_x
_smtbx_masks_void_average_y
_smtbx_masks_void_average_z
_smtbx_masks_void_volume
_smtbx_masks_void_count_electrons
_smtbx_masks_void_content
1 -0.225 0.000 0.500 370.3 78.7 '2 C4H8O'
2 -0.775 0.500 0.000 370.3 78.7 '2 C4H8O'
